data_4115710
loop_
_publ_author_name
'Christophe Bucher'
'Rebecca S. Zimmerman'
'Vincent Lynch'
'Jonathan L. Sessler'

_publ_section_title
;
 First Cryptand-Like Calixpyrrole: Synthesis, X-ray Structure, and Anion
 Binding Properties of a Bicyclic[3,3,3]nonapyrrole
;
_journal_name_full 'Journal of the American Chemical Society'
_journal_page_first 9716
_journal_page_last 9717
_journal_paper_doi 10.1021/ja016629z
_journal_volume 123
_journal_year 2001
_chemical_formula_sum 'C57 H73 Cl2 N9 O3'
_chemical_formula_weight 1003.14
_chemical_name_systematic
;
 ?
;
_space_group_IT_number 14
_symmetry_cell_setting monoclinic
_symmetry_space_group_name_Hall '-P 2yn'
_symmetry_space_group_name_H-M 'P 1 21/n 1'
_atom_sites_solution_hydrogens geom
_atom_sites_solution_primary direct
_atom_sites_solution_secondary difmap
_audit_creation_method SHELXL-97
_cell_angle_alpha 90.00
_cell_angle_beta 94.062(3)
_cell_angle_gamma 90.00
_cell_formula_units_Z 4
_cell_length_a 12.0515(6)
_cell_length_b 22.1214(13)
_cell_length_c 20.1491(9)
_cell_measurement_temperature 153(2)
_cell_volume 5358.2(5)
_computing_structure_refinement 'SHELXL-97 (Sheldrick, 1997)'
_computing_structure_solution 'SHELXS-97 (Sheldrick, 1990)'
_diffrn_ambient_temperature 153(2)
_diffrn_measured_fraction_theta_full 0.987
_diffrn_measured_fraction_theta_max 0.987
_diffrn_measurement_device_type 'Nonius Kappa CCD'
_diffrn_measurement_method \w-scans
_diffrn_radiation_monochromator graphite
_diffrn_radiation_source 'fine-focus sealed tube'
_diffrn_radiation_type MoK\a
_diffrn_radiation_wavelength 0.71073
_diffrn_reflns_av_R_equivalents 0.1550
_diffrn_reflns_av_sigmaI/netI 0.2096
_diffrn_reflns_limit_h_max 14
_diffrn_reflns_limit_h_min -14
_diffrn_reflns_limit_k_max 25
_diffrn_reflns_limit_k_min -26
_diffrn_reflns_limit_l_max 23
_diffrn_reflns_limit_l_min -23
_diffrn_reflns_number 17190
_diffrn_reflns_theta_full 25.01
_diffrn_reflns_theta_max 25.01
_diffrn_reflns_theta_min 2.94
_exptl_absorpt_coefficient_mu 0.174
_exptl_absorpt_correction_type none
_exptl_crystal_colour 'faint orange'
_exptl_crystal_density_diffrn 1.244
_exptl_crystal_description prisms
_exptl_crystal_F_000 2144
_exptl_crystal_size_max 0.16
_exptl_crystal_size_mid 0.12
_exptl_crystal_size_min 0.04
_refine_diff_density_max 0.661
_refine_diff_density_min -0.499
_refine_diff_density_rms 0.087
_refine_ls_extinction_method none
_refine_ls_goodness_of_fit_ref 1.209
_refine_ls_hydrogen_treatment mixed
_refine_ls_matrix_type full
_refine_ls_number_parameters 640
_refine_ls_number_reflns 9313
_refine_ls_number_restraints 0
_refine_ls_restrained_S_all 1.209
_refine_ls_R_factor_all 0.2458
_refine_ls_R_factor_gt 0.1187
_refine_ls_shift/su_max 0.002
_refine_ls_shift/su_mean 0.000
_refine_ls_structure_factor_coef Fsqd
_refine_ls_weighting_details 'calc w=1/[\s^2^(Fo^2^)+(0.0430P)^2^+4.5200P] where P=(Fo^2^+2Fc^2^)/3'
_refine_ls_weighting_scheme calc
_refine_ls_wR_factor_gt 0.1778
_refine_ls_wR_factor_ref 0.2061
_reflns_number_gt 4253
_reflns_number_total 9313
_reflns_threshold_expression >2sigma(I)
_cod_data_source_file ja016629z_s2.cif
_cod_data_source_block 1
_cod_database_code 4115710

loop_
_symmetry_equiv_pos_as_xyz
'x, y, z'
'-x+1/2, y+1/2, -z+1/2'
'-x, -y, -z'
'x-1/2, -y-1/2, z-1/2'

loop_
_atom_site_label
_atom_site_type_symbol
_atom_site_fract_x
_atom_site_fract_y
_atom_site_fract_z
_atom_site_U_iso_or_equiv
_atom_site_adp_type
_atom_site_occupancy
_atom_site_symmetry_multiplicity
_atom_site_calc_flag
_atom_site_refinement_flags
N1 N 0.0173(4) 0.2762(2) 0.7724(2) 0.0323(14) Uani 1 1 d .
H1N H 0.0544 0.3104 0.7839 0.039 Uiso 1 1 d R
N2 N 0.0753(4) 0.2714(3) 0.9393(2) 0.0338(14) Uani 1 1 d .
H2N H 0.0742 0.2308 0.9373 0.041 Uiso 1 1 d R
N3 N 0.3342(4) 0.2685(2) 0.8935(2) 0.0287(13) Uani 1 1 d .
H3N H 0.2964 0.3016 0.8788 0.034 Uiso 1 1 d R
N4 N 0.4732(4) 0.1521(2) 0.7464(2) 0.0299(13) Uani 1 1 d .
H4N H 0.4103 0.1361 0.7604 0.036 Uiso 1 1 d R
N5 N 0.3651(4) 0.0612(2) 0.6320(2) 0.0354(14) Uani 1 1 d .
H5N H 0.3922 0.0895 0.6054 0.042 Uiso 1 1 d R
N6 N 0.1545(4) 0.1571(2) 0.6276(2) 0.0327(14) Uani 1 1 d .
H6N H 0.1587 0.1402 0.6683 0.039 Uiso 1 1 d R
N7 N 0.1765(4) 0.3534(2) 0.6084(2) 0.0297(13) Uani 1 1 d .
H7N H 0.2426 0.3379 0.5991 0.036 Uiso 1 1 d R
N8 N 0.3759(4) 0.4477(2) 0.6210(2) 0.0311(13) Uani 1 1 d .
H8N H 0.3392 0.4551 0.6576 0.037 Uiso 1 1 d R
N9 N 0.4865(4) 0.3488(2) 0.7273(2) 0.0317(13) Uani 1 1 d .
H9N H 0.4725 0.3328 0.6865 0.038 Uiso 1 1 d R
C1 C 0.0343(5) 0.2425(3) 0.7168(3) 0.0270(16) Uani 1 1 d .
C2 C -0.0380(5) 0.1947(3) 0.7169(3) 0.0358(18) Uani 1 1 d .
H2 H -0.0460 0.1634 0.6839 0.043 Uiso 1 1 d R
C3 C -0.0980(5) 0.2010(3) 0.7749(3) 0.0366(18) Uani 1 1 d .
H3 H -0.1538 0.1738 0.7890 0.044 Uiso 1 1 d R
C4 C -0.0640(5) 0.2504(3) 0.8090(3) 0.0294(17) Uani 1 1 d .
C5 C -0.1040(5) 0.2822(3) 0.8687(3) 0.0311(17) Uani 1 1 d .
C6 C -0.0059(5) 0.3080(3) 0.9108(3) 0.0324(17) Uani 1 1 d .
C7 C 0.0265(6) 0.3669(3) 0.9284(3) 0.0396(18) Uani 1 1 d .
H7 H -0.0142 0.4029 0.9156 0.047 Uiso 1 1 d R
C8 C 0.1278(6) 0.3643(4) 0.9659(3) 0.0455(19) Uani 1 1 d .
H8 H 0.1687 0.3982 0.9847 0.055 Uiso 1 1 d R
C9 C 0.1591(5) 0.3051(3) 0.9727(3) 0.0361(18) Uani 1 1 d .
C10 C 0.2620(5) 0.2748(3) 1.0064(3) 0.0336(17) Uani 1 1 d .
C11 C 0.3260(5) 0.2438(3) 0.9555(3) 0.0303(17) Uani 1 1 d .
C12 C 0.3978(5) 0.1946(3) 0.9592(3) 0.0330(17) Uani 1 1 d .
H12 H 0.4113 0.1688 0.9973 0.040 Uiso 1 1 d R
C13 C 0.4489(5) 0.1911(3) 0.8975(3) 0.0312(17) Uani 1 1 d .
H13 H 0.5029 0.1617 0.8858 0.037 Uiso 1 1 d R
C14 C 0.4065(5) 0.2368(3) 0.8571(3) 0.0263(16) Uani 1 1 d .
C15 C 0.4295(5) 0.2563(3) 0.7879(3) 0.0268(16) Uani 1 1 d .
H15 H 0.3594 0.2559 0.7622 0.032 Uiso 1 1 d R
C16 C 0.5036(5) 0.2118(3) 0.7550(3) 0.0260(16) Uani 1 1 d .
C17 C 0.6045(5) 0.2191(3) 0.7300(3) 0.0314(16) Uani 1 1 d .
H17 H 0.6467 0.2559 0.7301 0.038 Uiso 1 1 d R
C18 C 0.6354(5) 0.1617(3) 0.7041(3) 0.0380(18) Uani 1 1 d .
H18 H 0.7021 0.1528 0.6826 0.046 Uiso 1 1 d R
C19 C 0.5527(5) 0.1209(3) 0.7146(3) 0.0263(15) Uani 1 1 d .
C20 C 0.5450(5) 0.0531(3) 0.7055(3) 0.0320(16) Uani 1 1 d .
C21 C 0.4253(5) 0.0356(3) 0.6848(3) 0.0344(17) Uani 1 1 d .
C22 C 0.3559(6) -0.0061(3) 0.7124(3) 0.0466(19) Uani 1 1 d .
H22 H 0.3741 -0.0309 0.7508 0.056 Uiso 1 1 d R
C23 C 0.2515(6) -0.0052(3) 0.6734(3) 0.0445(19) Uani 1 1 d .
H23 H 0.1876 -0.0297 0.6803 0.053 Uiso 1 1 d R
C24 C 0.2599(5) 0.0375(3) 0.6246(3) 0.0299(16) Uani 1 1 d .
C25 C 0.1782(5) 0.0576(3) 0.5690(3) 0.0307(16) Uani 1 1 d .
C26 C 0.1654(5) 0.1253(3) 0.5688(3) 0.0305(16) Uani 1 1 d .
C27 C 0.1489(5) 0.1674(3) 0.5196(3) 0.0321(17) Uani 1 1 d .
H27 H 0.1516 0.1592 0.4729 0.039 Uiso 1 1 d R
C28 C 0.1283(5) 0.2247(3) 0.5476(3) 0.0315(16) Uani 1 1 d .
H28 H 0.1119 0.2619 0.5243 0.038 Uiso 1 1 d R
C29 C 0.1339(5) 0.2180(3) 0.6151(3) 0.0267(16) Uani 1 1 d .
C30 C 0.1189(5) 0.2618(3) 0.6699(3) 0.0245(15) Uani 1 1 d .
H30 H 0.1885 0.2633 0.6961 0.029 Uiso 1 1 d R
C31 C 0.0981(5) 0.3239(3) 0.6439(3) 0.0300(16) Uani 1 1 d .
C32 C 0.0091(5) 0.3623(3) 0.6441(3) 0.0329(17) Uani 1 1 d .
H32 H -0.0582 0.3547 0.6655 0.040 Uiso 1 1 d R
C33 C 0.0348(5) 0.4159(3) 0.6098(3) 0.0322(17) Uani 1 1 d .
H33 H -0.0136 0.4499 0.6010 0.039 Uiso 1 1 d R
C34 C 0.1381(5) 0.4097(3) 0.5885(3) 0.0292(16) Uani 1 1 d .
C35 C 0.2023(5) 0.4488(3) 0.5425(3) 0.0279(15) Uani 1 1 d .
C36 C 0.3267(5) 0.4415(3) 0.5576(3) 0.0314(16) Uani 1 1 d .
C37 C 0.4088(5) 0.4293(3) 0.5172(3) 0.0372(18) Uani 1 1 d .
H37 H 0.3991 0.4224 0.4701 0.045 Uiso 1 1 d R
C38 C 0.5120(5) 0.4283(3) 0.5572(3) 0.0346(17) Uani 1 1 d .
H38 H 0.5841 0.4206 0.5415 0.042 Uiso 1 1 d R
C39 C 0.4902(5) 0.4398(3) 0.6209(3) 0.0290(16) Uani 1 1 d .
C40 C 0.5674(5) 0.4459(3) 0.6837(3) 0.0296(16) Uani 1 1 d .
C41 C 0.5280(5) 0.4057(3) 0.7391(3) 0.0247(15) Uani 1 1 d .
C42 C 0.5402(5) 0.4126(3) 0.8067(3) 0.0352(18) Uani 1 1 d .
H42 H 0.5693 0.4479 0.8295 0.042 Uiso 1 1 d R
C43 C 0.5058(5) 0.3592(3) 0.8361(3) 0.0319(16) Uani 1 1 d .
H43 H 0.5043 0.3517 0.8830 0.038 Uiso 1 1 d R
C44 C 0.4717(5) 0.3195(3) 0.7866(3) 0.0290(16) Uani 1 1 d .
C45 C -0.1820(5) 0.3350(3) 0.8445(3) 0.044(2) Uani 1 1 d .
H45A H -0.1407 0.3629 0.8193 0.067 Uiso 1 1 d R
H45B H -0.2435 0.3194 0.8168 0.067 Uiso 1 1 d R
H45C H -0.2095 0.3555 0.8820 0.067 Uiso 1 1 d R
C46 C -0.1696(5) 0.2372(3) 0.9087(3) 0.0424(19) Uani 1 1 d .
H46A H -0.1202 0.2051 0.9234 0.064 Uiso 1 1 d R
H46B H -0.1969 0.2571 0.9467 0.064 Uiso 1 1 d R
H46C H -0.2310 0.2209 0.8815 0.064 Uiso 1 1 d R
C47 C 0.2298(6) 0.2287(3) 1.0590(3) 0.048(2) Uani 1 1 d .
H47A H 0.1830 0.1987 1.0369 0.072 Uiso 1 1 d R
H47B H 0.2953 0.2097 1.0793 0.072 Uiso 1 1 d R
H47C H 0.1900 0.2482 1.0927 0.072 Uiso 1 1 d R
C48 C 0.3350(5) 0.3249(4) 1.0403(3) 0.052(2) Uani 1 1 d .
H48A H 0.3551 0.3539 1.0078 0.077 Uiso 1 1 d R
H48B H 0.2958 0.3449 1.0738 0.077 Uiso 1 1 d R
H48C H 0.4011 0.3063 1.0605 0.077 Uiso 1 1 d R
C49 C 0.6231(5) 0.0335(3) 0.6520(3) 0.0447(19) Uani 1 1 d .
H49A H 0.6010 0.0531 0.6107 0.067 Uiso 1 1 d R
H49B H 0.6986 0.0442 0.6655 0.067 Uiso 1 1 d R
H49C H 0.6176 -0.0095 0.6465 0.067 Uiso 1 1 d R
C50 C 0.5807(5) 0.0226(3) 0.7715(3) 0.052(2) Uani 1 1 d .
H50A H 0.5327 0.0354 0.8049 0.078 Uiso 1 1 d R
H50B H 0.5752 -0.0205 0.7661 0.078 Uiso 1 1 d R
H50C H 0.6562 0.0333 0.7851 0.078 Uiso 1 1 d R
C51 C 0.2155(5) 0.0374(3) 0.5007(3) 0.0454(19) Uani 1 1 d .
H51A H 0.2865 0.0550 0.4937 0.068 Uiso 1 1 d R
H51B H 0.2216 -0.0059 0.5003 0.068 Uiso 1 1 d R
H51C H 0.1620 0.0501 0.4659 0.068 Uiso 1 1 d R
C52 C 0.0642(5) 0.0295(3) 0.5804(3) 0.048(2) Uani 1 1 d .
H52A H 0.0409 0.0426 0.6227 0.073 Uiso 1 1 d R
H52B H 0.0106 0.0422 0.5457 0.073 Uiso 1 1 d R
H52C H 0.0701 -0.0137 0.5801 0.073 Uiso 1 1 d R
C53 C 0.1693(5) 0.5148(3) 0.5490(3) 0.0394(18) Uani 1 1 d .
H53A H 0.1865 0.5281 0.5939 0.059 Uiso 1 1 d R
H53B H 0.2091 0.5391 0.5192 0.059 Uiso 1 1 d R
H53C H 0.0908 0.5186 0.5380 0.059 Uiso 1 1 d R
C54 C 0.1744(5) 0.4290(3) 0.4694(3) 0.0412(19) Uani 1 1 d .
H54A H 0.2133 0.4537 0.4395 0.062 Uiso 1 1 d R
H54B H 0.1971 0.3876 0.4652 0.062 Uiso 1 1 d R
H54C H 0.0958 0.4322 0.4586 0.062 Uiso 1 1 d R
C55 C 0.5766(5) 0.5108(3) 0.7065(3) 0.0428(19) Uani 1 1 d .
H55A H 0.5047 0.5248 0.7173 0.064 Uiso 1 1 d R
H55B H 0.6278 0.5136 0.7451 0.064 Uiso 1 1 d R
H55C H 0.6028 0.5354 0.6716 0.064 Uiso 1 1 d R
C56 C 0.6842(5) 0.4227(3) 0.6669(3) 0.048(2) Uani 1 1 d .
H56A H 0.7360 0.4257 0.7053 0.072 Uiso 1 1 d R
H56B H 0.6778 0.3812 0.6531 0.072 Uiso 1 1 d R
H56C H 0.7102 0.4466 0.6314 0.072 Uiso 1 1 d R
Cl1A Cl 0.21277(14) 0.09509(8) 0.78740(8) 0.0434(5) Uani 1 1 d .
Cl2A Cl 0.09210(14) 0.11703(9) 0.90607(8) 0.0472(5) Uani 1 1 d .
C1A C 0.1662(5) 0.1489(3) 0.8442(3) 0.0349(17) Uani 1 1 d .
H1AA H 0.2315 0.1706 0.8652 0.042 Uiso 1 1 d R
H1AB H 0.1186 0.1790 0.8195 0.042 Uiso 1 1 d R
O1W O 0.3991(3) 0.2998(2) 0.59874(18) 0.0386(12) Uani 1 1 d .
H1WA H 0.4330 0.3115 0.5655 0.046 Uiso 1 1 d R
H1WB H 0.3960 0.2614 0.5990 0.046 Uiso 1 1 d R
O2W O 0.4472(4) 0.1779(2) 0.5755(2) 0.0602(15) Uani 1 1 d .
H2WA H 0.4421 0.1769 0.5333 0.072 Uiso 1 1 d R
H2WB H 0.5165 0.1781 0.5869 0.072 Uiso 1 1 d R
O3W O 0.2063(5) 0.3574(3) 0.8099(3) 0.099(2) Uani 1 1 d .
H3WA H 0.1934 0.3915 0.8272 0.119 Uiso 1 1 d R
H3WB H 0.2425 0.3629 0.7757 0.119 Uiso 1 1 d R

loop_
_atom_site_aniso_label
_atom_site_aniso_U_11
_atom_site_aniso_U_22
_atom_site_aniso_U_33
_atom_site_aniso_U_23
_atom_site_aniso_U_13
_atom_site_aniso_U_12
N1 0.037(3) 0.041(4) 0.019(3) 0.002(3) 0.000(2) 0.001(3)
N2 0.028(3) 0.040(4) 0.033(3) -0.005(3) -0.002(3) 0.002(3)
N3 0.022(3) 0.042(4) 0.023(3) 0.002(3) 0.001(2) 0.004(3)
N4 0.022(3) 0.036(4) 0.031(3) -0.002(3) 0.000(2) -0.002(3)
N5 0.038(4) 0.037(4) 0.031(3) 0.011(3) -0.002(3) 0.001(3)
N6 0.034(3) 0.043(4) 0.021(3) 0.003(3) -0.001(2) 0.004(3)
N7 0.022(3) 0.030(3) 0.037(3) 0.004(3) 0.001(2) -0.002(3)
N8 0.032(3) 0.032(4) 0.029(3) 0.002(3) 0.003(2) -0.001(3)
N9 0.031(3) 0.036(4) 0.027(3) 0.002(3) -0.007(2) -0.001(3)
C1 0.031(4) 0.036(4) 0.015(3) 0.006(3) 0.000(3) 0.000(3)
C2 0.036(4) 0.043(5) 0.028(4) 0.004(3) 0.002(3) -0.003(4)
C3 0.036(4) 0.040(5) 0.033(4) 0.013(4) 0.003(3) -0.001(4)
C4 0.023(4) 0.044(5) 0.021(3) -0.002(3) 0.000(3) -0.002(3)
C5 0.023(4) 0.043(5) 0.027(4) 0.003(3) 0.003(3) 0.004(3)
C6 0.035(4) 0.036(5) 0.027(4) 0.009(3) 0.007(3) 0.011(4)
C7 0.036(4) 0.030(5) 0.053(5) 0.007(4) 0.006(4) 0.008(4)
C8 0.048(5) 0.042(6) 0.047(4) -0.009(4) 0.002(4) -0.001(4)
C9 0.038(4) 0.041(5) 0.031(4) -0.004(4) 0.014(3) -0.007(4)
C10 0.031(4) 0.049(5) 0.020(3) -0.006(3) -0.001(3) -0.002(4)
C11 0.031(4) 0.044(5) 0.014(3) 0.000(3) -0.006(3) -0.003(4)
C12 0.035(4) 0.036(4) 0.026(4) 0.007(3) -0.010(3) 0.001(4)
C13 0.031(4) 0.038(5) 0.023(3) -0.005(3) 0.000(3) -0.005(4)
C14 0.022(4) 0.034(4) 0.024(3) 0.004(3) 0.007(3) 0.006(3)
C15 0.020(3) 0.036(4) 0.024(3) 0.005(3) 0.002(3) 0.004(3)
C16 0.026(4) 0.036(5) 0.015(3) -0.003(3) -0.002(3) 0.000(3)
C17 0.027(4) 0.033(5) 0.033(4) -0.007(3) -0.002(3) -0.006(3)
C18 0.025(4) 0.055(5) 0.034(4) -0.002(4) 0.003(3) -0.004(4)
C19 0.013(3) 0.039(4) 0.026(3) -0.007(3) -0.001(3) -0.001(3)
C20 0.029(4) 0.028(4) 0.038(4) 0.001(3) -0.002(3) -0.003(3)
C21 0.039(4) 0.034(4) 0.030(4) 0.002(3) 0.004(3) -0.002(4)
C22 0.048(5) 0.046(5) 0.044(4) 0.015(4) -0.007(4) -0.002(4)
C23 0.040(5) 0.040(5) 0.052(5) 0.009(4) -0.007(4) -0.004(4)
C24 0.032(4) 0.020(4) 0.036(4) 0.000(3) -0.004(3) -0.001(3)
C25 0.035(4) 0.022(4) 0.035(4) -0.011(3) -0.006(3) -0.004(3)
C26 0.021(4) 0.045(5) 0.025(4) 0.000(4) -0.002(3) -0.002(3)
C27 0.029(4) 0.046(5) 0.021(3) -0.001(3) -0.004(3) 0.000(3)
C28 0.034(4) 0.032(4) 0.029(4) 0.000(3) 0.003(3) -0.001(3)
C29 0.023(4) 0.036(4) 0.021(3) 0.008(3) 0.001(3) 0.005(3)
C30 0.018(3) 0.030(4) 0.025(3) 0.000(3) 0.000(3) -0.007(3)
C31 0.027(4) 0.032(4) 0.031(4) 0.001(3) 0.004(3) -0.006(3)
C32 0.026(4) 0.048(5) 0.025(4) -0.007(3) 0.004(3) 0.004(4)
C33 0.036(4) 0.031(5) 0.028(4) -0.001(3) -0.005(3) 0.004(3)
C34 0.027(4) 0.030(4) 0.030(4) 0.005(3) -0.002(3) 0.006(3)
C35 0.027(4) 0.024(4) 0.031(4) 0.005(3) -0.011(3) -0.003(3)
C36 0.035(4) 0.031(4) 0.027(4) 0.003(3) -0.008(3) 0.003(3)
C37 0.036(4) 0.046(5) 0.030(4) 0.001(3) 0.001(3) 0.000(4)
C38 0.027(4) 0.042(5) 0.035(4) 0.005(3) 0.002(3) -0.004(3)
C39 0.030(4) 0.024(4) 0.032(4) 0.007(3) -0.004(3) 0.003(3)
C40 0.019(4) 0.031(4) 0.038(4) -0.003(3) -0.008(3) -0.003(3)
C41 0.020(4) 0.022(4) 0.032(4) -0.002(3) 0.002(3) -0.002(3)
C42 0.038(4) 0.032(5) 0.036(4) -0.019(3) 0.010(3) 0.006(3)
C43 0.037(4) 0.033(4) 0.026(4) 0.002(3) 0.000(3) -0.006(4)
C44 0.031(4) 0.029(4) 0.026(4) -0.005(3) -0.002(3) 0.002(3)
C45 0.034(4) 0.057(6) 0.041(4) 0.006(4) -0.005(3) 0.009(4)
C46 0.032(4) 0.065(6) 0.032(4) 0.000(4) 0.013(3) 0.000(4)
C47 0.049(5) 0.070(6) 0.027(4) 0.010(4) 0.010(3) 0.009(4)
C48 0.035(4) 0.077(6) 0.043(4) -0.023(4) 0.003(3) -0.003(4)
C49 0.048(5) 0.028(5) 0.059(5) -0.012(4) 0.012(4) -0.002(4)
C50 0.038(4) 0.062(6) 0.056(5) 0.020(4) 0.000(4) 0.003(4)
C51 0.048(5) 0.051(5) 0.036(4) -0.011(4) -0.006(3) 0.000(4)
C52 0.047(5) 0.050(5) 0.046(4) -0.003(4) -0.011(4) -0.013(4)
C53 0.036(4) 0.037(5) 0.044(4) -0.006(4) -0.007(3) 0.000(4)
C54 0.036(4) 0.051(5) 0.036(4) 0.008(4) -0.006(3) 0.004(4)
C55 0.041(4) 0.038(5) 0.048(4) -0.003(4) -0.007(3) 0.001(4)
C56 0.030(4) 0.055(6) 0.059(5) 0.005(4) 0.005(4) -0.007(4)
Cl1A 0.0430(11) 0.0519(13) 0.0355(9) 0.0033(9) 0.0052(8) -0.0014(10)
Cl2A 0.0518(12) 0.0503(13) 0.0413(10) 0.0036(9) 0.0154(9) -0.0003(10)
C1A 0.031(4) 0.039(5) 0.034(4) 0.000(3) 0.001(3) 0.004(4)
O1W 0.046(3) 0.035(3) 0.035(2) 0.002(2) 0.005(2) -0.001(2)
O2W 0.081(4) 0.058(4) 0.044(3) 0.003(3) 0.028(3) -0.003(3)
O3W 0.095(5) 0.103(5) 0.095(4) 0.026(4) -0.027(4) -0.030(4)

loop_
_atom_type_symbol
_atom_type_description
_atom_type_scat_dispersion_real
_atom_type_scat_dispersion_imag
_atom_type_scat_source
C C 0.0033 0.0016 'International Tables Vol C Tables 4.2.6.8 and 6.1.1.4'
H H 0.0000 0.0000 'International Tables Vol C Tables 4.2.6.8 and 6.1.1.4'
N N 0.0061 0.0033 'International Tables Vol C Tables 4.2.6.8 and 6.1.1.4'
Cl Cl 0.1484 0.1585 'International Tables Vol C Tables 4.2.6.8 and 6.1.1.4'
O O 0.0106 0.0060 'International Tables Vol C Tables 4.2.6.8 and 6.1.1.4'

loop_
_geom_angle_atom_site_label_1
_geom_angle_atom_site_label_2
_geom_angle_atom_site_label_3
_geom_angle
C1 N1 C4 111.2(5)
C1 N1 H1N 124.4
C4 N1 H1N 124.4
C6 N2 C9 111.2(6)
C6 N2 H2N 124.4
C9 N2 H2N 124.4
C14 N3 C11 111.8(5)
C14 N3 H3N 124.5
C11 N3 H3N 123.7
C19 N4 C16 110.6(5)
C19 N4 H4N 125.3
C16 N4 H4N 124.1
C21 N5 C24 111.2(5)
C21 N5 H5N 123.9
C24 N5 H5N 124.9
C29 N6 C26 111.2(5)
C29 N6 H6N 124.4
C26 N6 H6N 124.4
C34 N7 C31 110.4(5)
C34 N7 H7N 124.7
C31 N7 H7N 124.9
C36 N8 C39 110.3(5)
C36 N8 H8N 124.9
C39 N8 H8N 124.7
C41 N9 C44 110.5(5)
C41 N9 H9N 124.4
C44 N9 H9N 125.2
C2 C1 N1 106.7(5)
C2 C1 C30 132.8(6)
N1 C1 C30 120.5(6)
C1 C2 C3 106.5(6)
C1 C2 H2 126.1
C3 C2 H2 127.3
C4 C3 C2 110.3(6)
C4 C3 H3 123.7
C2 C3 H3 126.0
C3 C4 N1 105.3(5)
C3 C4 C5 133.5(6)
N1 C4 C5 120.8(6)
C4 C5 C6 110.0(5)
C4 C5 C46 109.0(6)
C6 C5 C46 111.1(5)
C4 C5 C45 108.7(5)
C6 C5 C45 108.8(6)
C46 C5 C45 109.2(5)
N2 C6 C7 105.5(6)
N2 C6 C5 121.3(6)
C7 C6 C5 133.2(6)
C8 C7 C6 108.5(6)
C8 C7 H7 126.4
C6 C7 H7 125.1
C9 C8 C7 108.6(7)
C9 C8 H8 125.3
C7 C8 H8 126.1
C8 C9 N2 106.2(6)
C8 C9 C10 132.5(7)
N2 C9 C10 121.3(6)
C11 C10 C9 109.8(5)
C11 C10 C47 109.7(6)
C9 C10 C47 111.1(5)
C11 C10 C48 109.1(5)
C9 C10 C48 107.5(6)
C47 C10 C48 109.6(5)
N3 C11 C12 106.1(5)
N3 C11 C10 121.1(6)
C12 C11 C10 132.2(6)
C11 C12 C13 107.5(5)
C11 C12 H12 125.3
C13 C12 H12 127.2
C14 C13 C12 108.1(5)
C14 C13 H13 125.7
C12 C13 H13 126.2
N3 C14 C13 106.5(5)
N3 C14 C15 121.0(5)
C13 C14 C15 132.4(5)
C44 C15 C14 111.7(5)
C44 C15 C16 113.0(5)
C14 C15 C16 111.9(5)
C44 C15 H15 106.8
C14 C15 H15 106.5
C16 C15 H15 106.4
C17 C16 N4 107.7(5)
C17 C16 C15 131.1(6)
N4 C16 C15 121.2(5)
C16 C17 C18 107.0(6)
C16 C17 H17 125.9
C18 C17 H17 127.1
C19 C18 C17 108.5(5)
C19 C18 H18 125.1
C17 C18 H18 126.3
C18 C19 N4 106.1(6)
C18 C19 C20 132.3(6)
N4 C19 C20 121.0(5)
C19 C20 C21 109.5(5)
C19 C20 C50 108.7(5)
C21 C20 C50 109.3(5)
C19 C20 C49 109.1(5)
C21 C20 C49 110.5(5)
C50 C20 C49 109.7(5)
N5 C21 C22 106.6(6)
N5 C21 C20 123.2(6)
C22 C21 C20 130.2(6)
C21 C22 C23 107.5(6)
C21 C22 H22 126.3
C23 C22 H22 126.2
C24 C23 C22 107.2(6)
C24 C23 H23 126.4
C22 C23 H23 126.5
N5 C24 C23 107.5(6)
N5 C24 C25 121.3(5)
C23 C24 C25 131.2(6)
C24 C25 C26 110.9(5)
C24 C25 C52 108.2(5)
C26 C25 C52 108.0(5)
C24 C25 C51 111.2(5)
C26 C25 C51 108.8(5)
C52 C25 C51 109.6(5)
C27 C26 N6 104.9(6)
C27 C26 C25 133.6(6)
N6 C26 C25 121.1(5)
C26 C27 C28 110.0(5)
C26 C27 H27 124.7
C28 C27 H27 125.3
C29 C28 C27 107.5(6)
C29 C28 H28 125.0
C27 C28 H28 127.5
C28 C29 N6 106.4(6)
C28 C29 C30 131.9(6)
N6 C29 C30 121.7(5)
C31 C30 C29 111.5(5)
C31 C30 C1 112.3(5)
C29 C30 C1 114.0(5)
C31 C30 H30 106.4
C29 C30 H30 106.5
C1 C30 H30 105.5
C32 C31 N7 105.8(6)
C32 C31 C30 133.3(5)
N7 C31 C30 120.9(5)
C31 C32 C33 108.6(5)
C31 C32 H32 125.4
C33 C32 H32 125.9
C34 C33 C32 107.9(6)
C34 C33 H33 125.6
C32 C33 H33 126.4
C33 C34 N7 107.3(5)
C33 C34 C35 131.0(6)
N7 C34 C35 121.1(5)
C36 C35 C34 110.8(5)
C36 C35 C53 110.2(5)
C34 C35 C53 110.2(5)
C36 C35 C54 107.7(5)
C34 C35 C54 109.6(5)
C53 C35 C54 108.2(5)
C37 C36 N8 107.1(5)
C37 C36 C35 131.0(6)
N8 C36 C35 121.9(5)
C36 C37 C38 107.9(5)
C36 C37 H37 125.7
C38 C37 H37 126.4
C39 C38 C37 108.2(5)
C39 C38 H38 125.8
C37 C38 H38 126.0
C38 C39 N8 106.5(5)
C38 C39 C40 131.1(6)
N8 C39 C40 122.4(5)
C55 C40 C39 111.4(5)
C55 C40 C41 110.6(5)
C39 C40 C41 110.6(5)
C55 C40 C56 109.4(5)
C39 C40 C56 107.4(5)
C41 C40 C56 107.4(5)
N9 C41 C42 106.8(5)
N9 C41 C40 122.5(5)
C42 C41 C40 130.1(6)
C41 C42 C43 108.2(6)
C41 C42 H42 125.3
C43 C42 H42 126.4
C44 C43 C42 108.4(5)
C44 C43 H43 125.5
C42 C43 H43 126.1
C43 C44 N9 106.2(6)
C43 C44 C15 132.4(6)
N9 C44 C15 121.4(5)
C5 C45 H45A 108.8
C5 C45 H45B 109.6
H45A C45 H45B 109.5
C5 C45 H45C 110.0
H45A C45 H45C 109.5
H45B C45 H45C 109.5
C5 C46 H46A 108.0
C5 C46 H46B 110.0
H46A C46 H46B 109.5
C5 C46 H46C 110.4
H46A C46 H46C 109.5
H46B C46 H46C 109.5
C10 C47 H47A 107.8
C10 C47 H47B 110.1
H47A C47 H47B 109.5
C10 C47 H47C 110.5
H47A C47 H47C 109.5
H47B C47 H47C 109.5
C10 C48 H48A 110.0
C10 C48 H48B 110.4
H48A C48 H48B 109.5
C10 C48 H48C 108.0
H48A C48 H48C 109.5
H48B C48 H48C 109.5
C20 C49 H49A 109.5
C20 C49 H49B 110.3
H49A C49 H49B 109.5
C20 C49 H49C 108.6
H49A C49 H49C 109.4
H49B C49 H49C 109.5
C20 C50 H50A 109.4
C20 C50 H50B 109.0
H50A C50 H50B 109.5
C20 C50 H50C 110.0
H50A C50 H50C 109.5
H50B C50 H50C 109.5
C25 C51 H51A 109.4
C25 C51 H51B 108.9
H51A C51 H51B 109.5
C25 C51 H51C 110.1
H51A C51 H51C 109.5
H51B C51 H51C 109.5
C25 C52 H52A 109.4
C25 C52 H52B 109.6
H52A C52 H52B 109.5
C25 C52 H52C 109.5
H52A C52 H52C 109.5
H52B C52 H52C 109.5
C35 C53 H53A 109.7
C35 C53 H53B 109.9
H53A C53 H53B 109.5
C35 C53 H53C 108.9
H53A C53 H53C 109.5
H53B C53 H53C 109.5
C35 C54 H54A 110.7
C35 C54 H54B 107.9
H54A C54 H54B 109.5
C35 C54 H54C 109.7
H54A C54 H54C 109.5
H54B C54 H54C 109.5
C40 C55 H55A 109.1
C40 C55 H55B 109.7
H55A C55 H55B 109.5
C40 C55 H55C 109.7
H55A C55 H55C 109.5
H55B C55 H55C 109.5
C40 C56 H56A 110.4
C40 C56 H56B 108.8
H56A C56 H56B 109.4
C40 C56 H56C 109.2
H56A C56 H56C 109.5
H56B C56 H56C 109.5
Cl2A C1A Cl1A 113.2(4)
Cl2A C1A H1AA 108.9
Cl1A C1A H1AA 108.9
Cl2A C1A H1AB 109.0
Cl1A C1A H1AB 109.0
H1AA C1A H1AB 107.8
H1WA O1W H1WB 109.6
H2WA O2W H2WB 105.7
H3WA O3W H3WB 108.9

loop_
_geom_bond_atom_site_label_1
_geom_bond_atom_site_label_2
_geom_bond_distance
N1 C1 1.373(7)
N1 C4 1.390(7)
N1 H1N 0.9000
N2 C6 1.364(7)
N2 C9 1.390(8)
N2 H2N 0.9002
N3 C14 1.371(7)
N3 C11 1.372(7)
N3 H3N 0.8999
N4 C19 1.377(7)
N4 C16 1.378(7)
N4 H4N 0.9003
N5 C21 1.367(7)
N5 C24 1.371(7)
N5 H5N 0.8998
N6 C29 1.391(8)
N6 C26 1.391(7)
N6 H6N 0.8999
N7 C34 1.378(7)
N7 C31 1.387(7)
N7 H7N 0.9000
N8 C36 1.378(7)
N8 C39 1.389(7)
N8 H8N 0.9000
N9 C41 1.368(7)
N9 C44 1.383(7)
N9 H9N 0.9000
C1 C2 1.371(8)
C1 C30 1.501(7)
C2 C3 1.425(8)
C2 H2 0.9601
C3 C4 1.340(8)
C3 H3 0.9600
C4 C5 1.501(8)
C5 C6 1.517(9)
C5 C46 1.534(8)
C5 C45 1.558(8)
C6 C7 1.399(9)
C7 C8 1.391(9)
C7 H7 0.9600
C8 C9 1.367(9)
C8 H8 0.9600
C9 C10 1.527(9)
C10 C11 1.494(8)
C10 C47 1.541(8)
C10 C48 1.543(9)
C11 C12 1.391(8)
C12 C13 1.428(7)
C12 H12 0.9599
C13 C14 1.374(8)
C13 H13 0.9601
C14 C15 1.505(7)
C15 C44 1.488(8)
C15 C16 1.512(8)
C15 H15 0.9600
C16 C17 1.359(8)
C17 C18 1.432(8)
C17 H17 0.9600
C18 C19 1.372(8)
C18 H18 0.9600
C19 C20 1.513(8)
C20 C21 1.523(8)
C20 C50 1.527(8)
C20 C49 1.542(8)
C21 C22 1.387(8)
C22 C23 1.436(9)
C22 H22 0.9599
C23 C24 1.373(8)
C23 H23 0.9602
C24 C25 1.505(8)
C25 C26 1.507(9)
C25 C52 1.540(8)
C25 C51 1.543(8)
C26 C27 1.364(8)
C27 C28 1.417(8)
C27 H27 0.9602
C28 C29 1.365(7)
C28 H28 0.9600
C29 C30 1.489(8)
C30 C31 1.485(8)
C30 H30 0.9600
C31 C32 1.369(8)
C32 C33 1.417(8)
C32 H32 0.9601
C33 C34 1.352(8)
C33 H33 0.9600
C34 C35 1.519(8)
C35 C36 1.518(8)
C35 C53 1.522(8)
C35 C54 1.551(8)
C36 C37 1.352(7)
C37 C38 1.433(8)
C37 H37 0.9600
C38 C39 1.353(7)
C38 H38 0.9600
C39 C40 1.522(8)
C40 C55 1.509(8)
C40 C41 1.529(8)
C40 C56 1.557(8)
C41 C42 1.369(8)
C42 C43 1.399(8)
C42 H42 0.9601
C43 C44 1.370(8)
C43 H43 0.9603
C45 H45A 0.9601
C45 H45B 0.9600
C45 H45C 0.9599
C46 H46A 0.9600
C46 H46B 0.9600
C46 H46C 0.9600
C47 H47A 0.9599
C47 H47B 0.9600
C47 H47C 0.9601
C48 H48A 0.9599
C48 H48B 0.9599
C48 H48C 0.9600
C49 H49A 0.9599
C49 H49B 0.9600
C49 H49C 0.9600
C50 H50A 0.9601
C50 H50B 0.9600
C50 H50C 0.9599
C51 H51A 0.9600
C51 H51B 0.9603
C51 H51C 0.9600
C52 H52A 0.9601
C52 H52B 0.9599
C52 H52C 0.9599
C53 H53A 0.9599
C53 H53B 0.9601
C53 H53C 0.9600
C54 H54A 0.9598
C54 H54B 0.9599
C54 H54C 0.9600
C55 H55A 0.9601
C55 H55B 0.9600
C55 H55C 0.9599
C56 H56A 0.9600
C56 H56B 0.9603
C56 H56C 0.9599
Cl1A C1A 1.770(6)
Cl2A C1A 1.734(6)
C1A H1AA 0.9899
C1A H1AB 0.9900
O1W H1WA 0.8500
O1W H1WB 0.8499
O2W H2WA 0.8499
O2W H2WB 0.8500
O3W H3WA 0.8501
O3W H3WB 0.8500

loop_
_geom_hbond_atom_site_label_D
_geom_hbond_atom_site_label_H
_geom_hbond_atom_site_label_A
_geom_hbond_distance_DH
_geom_hbond_distance_HA
_geom_hbond_distance_DA
_geom_hbond_angle_DHA
N1 H1N O3W 0.90 2.14 2.956(8) 150.8
N2 H2N Cl2A 0.90 2.61 3.490(6) 166.9
N3 H3N O3W 0.90 2.10 2.951(8) 156.9
N4 H4N Cl1A 0.90 2.64 3.534(5) 172.6
N5 H5N O2W 0.90 2.17 3.017(7) 157.6
N6 H6N Cl1A 0.90 2.64 3.525(5) 168.8
N7 H7N O1W 0.90 2.07 2.953(6) 168.1
N9 H9N O1W 0.90 2.05 2.934(6) 165.4
O1W H1WB O2W 0.85 2.01 2.803(6) 154.2
